data_7227205
loop_
_publ_author_name
'Wang, Jin'
'Liang, Yanfen'
'Ma, Pengtao'
'Zhang, Dongdi'
'Niu, Jingyang'
'Wang, Jingping'

_publ_section_title
;
 Ligand-controlled formation of covalently modified antimoniomolybdates
 and their photochromic properties
;
_journal_issue 2
_journal_name_full CrystEngComm
_journal_page_first 207
_journal_paper_doi 10.1039/C6CE02343F
_journal_volume 19
_journal_year 2017
_chemical_formula_sum 'C12 H39 Mo6 N6 O30 Sb'
_chemical_formula_weight 1444.86
_chemical_name_systematic
;
 ?
;
_space_group_IT_number 2
_symmetry_cell_setting triclinic
_symmetry_space_group_name_Hall '-P 1'
_symmetry_space_group_name_H-M 'P -1'
_atom_sites_solution_hydrogens geom
_atom_sites_solution_primary direct
_atom_sites_solution_secondary difmap
_audit_creation_method SHELXL-97
_audit_update_record
;
2015-01-30 deposited with the CCDC.
2016-11-30 downloaded from the CCDC.
;
_cell_angle_alpha 76.136(2)
_cell_angle_beta 80.465(2)
_cell_angle_gamma 84.056(2)
_cell_formula_units_Z 2
_cell_length_a 10.3655(10)
_cell_length_b 11.8975(12)
_cell_length_c 18.6068(18)
_cell_measurement_reflns_used 6601
_cell_measurement_temperature 293(2)
_cell_measurement_theta_max 28.18
_cell_measurement_theta_min 2.31
_cell_volume 2192.1(4)
_computing_cell_refinement 'Bruker SAINT'
_computing_data_collection 'Bruker APEX2'
_computing_data_reduction 'Bruker SAINT'
_computing_molecular_graphics 'Bruker SHELXTL'
_computing_publication_material 'Bruker SHELXTL'
_computing_structure_refinement 'SHELXL-97 (Sheldrick, 1997)'
_computing_structure_solution 'SHELXS-97 (Sheldrick, 1990)'
_diffrn_ambient_temperature 293(2)
_diffrn_measured_fraction_theta_full 0.989
_diffrn_measured_fraction_theta_max 0.989
_diffrn_measurement_device_type 'Bruker APEX-II CCD'
_diffrn_measurement_method '\f and \w scans'
_diffrn_radiation_monochromator graphite
_diffrn_radiation_source 'fine-focus sealed tube'
_diffrn_radiation_type MoK\a
_diffrn_radiation_wavelength 0.71073
_diffrn_reflns_av_R_equivalents 0.0176
_diffrn_reflns_av_sigmaI/netI 0.0381
_diffrn_reflns_limit_h_max 12
_diffrn_reflns_limit_h_min -8
_diffrn_reflns_limit_k_max 14
_diffrn_reflns_limit_k_min -14
_diffrn_reflns_limit_l_max 22
_diffrn_reflns_limit_l_min -19
_diffrn_reflns_number 11008
_diffrn_reflns_theta_full 25.00
_diffrn_reflns_theta_max 25.00
_diffrn_reflns_theta_min 2.00
_diffrn_standards_number 0
_exptl_absorpt_coefficient_mu 2.373
_exptl_absorpt_correction_T_max 0.5774
_exptl_absorpt_correction_T_min 0.4216
_exptl_absorpt_correction_type multi-scan
_exptl_absorpt_process_details SADABS
_exptl_crystal_colour colorless
_exptl_crystal_density_diffrn 2.298
_exptl_crystal_density_method 'not measured'
_exptl_crystal_description block
_exptl_crystal_F_000 1472
_exptl_crystal_size_max 0.44
_exptl_crystal_size_mid 0.31
_exptl_crystal_size_min 0.26
_refine_diff_density_max 1.578
_refine_diff_density_min -0.943
_refine_diff_density_rms 0.174
_refine_ls_extinction_method none
_refine_ls_goodness_of_fit_ref 1.045
_refine_ls_hydrogen_treatment constr
_refine_ls_matrix_type full
_refine_ls_number_parameters 479
_refine_ls_number_reflns 7647
_refine_ls_number_restraints 0
_refine_ls_restrained_S_all 1.045
_refine_ls_R_factor_all 0.0536
_refine_ls_R_factor_gt 0.0449
_refine_ls_shift/su_max 0.001
_refine_ls_shift/su_mean 0.000
_refine_ls_structure_factor_coef Fsqd
_refine_ls_weighting_details 'calc w=1/[\s^2^(Fo^2^)+(0.0649P)^2^+18.8361P] where P=(Fo^2^+2Fc^2^)/3'
_refine_ls_weighting_scheme calc
_refine_ls_wR_factor_gt 0.1226
_refine_ls_wR_factor_ref 0.1274
_reflns_number_gt 6666
_reflns_number_total 7647
_reflns_threshold_expression >2sigma(I)
_cod_data_source_file c6ce02343f2.cif
_cod_data_source_block njy1
_cod_depositor_comments
;
The following automatic conversions were performed:

'_symmetry_cell_setting' value 'Triclinic' changed to 'triclinic'
according to
/usr/data/users/saulius/crontab/automatic-downloads/rss-feeds/RSC/lib/dictionaries/cif_core.dic
dictionary named 'cif_core.dic' version 2.4.2 from 2011-04-26.

'_exptl_absorpt_correction_type' value 'Multi-scan' changed to
'multi-scan' according to
/usr/data/users/saulius/crontab/automatic-downloads/rss-feeds/RSC/lib/dictionaries/cif_core.dic
dictionary named 'cif_core.dic' version 2.4.2 from 2011-04-26.

Automatic conversion script
Id: cif_fix_values 4268 2015-11-12 08:31:59Z antanas 

 Adding full bibliography for 7227202--7227205.cif.
;
_cod_original_sg_symbol_H-M P-1
_cod_database_code 7227205

loop_
_symmetry_equiv_pos_as_xyz
'x, y, z'
'-x, -y, -z'

loop_
_atom_site_label
_atom_site_type_symbol
_atom_site_fract_x
_atom_site_fract_y
_atom_site_fract_z
_atom_site_U_iso_or_equiv
_atom_site_adp_type
_atom_site_occupancy
_atom_site_symmetry_multiplicity
_atom_site_calc_flag
_atom_site_refinement_flags
Mo1 Mo 0.72890(6) 0.36901(6) 0.12897(3) 0.02037(16) Uani 1 1 d .
Mo2 Mo 0.90384(6) 0.27394(6) 0.26633(4) 0.02373(16) Uani 1 1 d .
Mo3 Mo 1.06520(6) 0.47081(7) 0.33380(4) 0.02645(17) Uani 1 1 d .
Mo4 Mo 1.03754(6) 0.74749(6) 0.25901(4) 0.02620(17) Uani 1 1 d .
Mo5 Mo 0.84988(6) 0.85593(6) 0.10872(4) 0.02383(16) Uani 1 1 d .
Mo6 Mo 0.70358(6) 0.67559(6) 0.04528(3) 0.02082(16) Uani 1 1 d .
Sb1 Sb 0.78203(4) 0.57748(4) 0.23554(3) 0.01852(13) Uani 1 1 d .
O1 O 0.6158(5) 0.2941(5) 0.1039(3) 0.0339(13) Uani 1 1 d .
O2 O 0.8554(5) 0.3759(5) 0.0565(3) 0.0301(12) Uani 1 1 d .
O3 O 0.8056(5) 0.2320(5) 0.1950(3) 0.0252(11) Uani 1 1 d .
O4 O 0.5731(5) 0.3641(5) 0.2334(3) 0.0293(12) Uani 1 1 d .
O5 O 0.6549(5) 0.5262(5) 0.1043(3) 0.0242(11) Uani 1 1 d .
O6 O 0.8328(5) 0.4343(4) 0.1991(3) 0.0224(11) Uani 1 1 d .
O7 O 0.9050(7) 0.1386(5) 0.3261(4) 0.0434(15) Uani 1 1 d .
O8 O 1.0547(5) 0.2758(5) 0.2109(3) 0.0350(14) Uani 1 1 d .
O9 O 0.6914(5) 0.2957(5) 0.3274(3) 0.0329(13) Uani 1 1 d .
O10 O 0.9347(5) 0.3691(5) 0.3294(3) 0.0283(12) Uani 1 1 d .
O11 O 1.1148(6) 0.4017(6) 0.4175(3) 0.0462(16) Uani 1 1 d .
O12 O 1.1866(5) 0.4324(6) 0.2685(3) 0.0372(14) Uani 1 1 d .
O13 O 0.8844(5) 0.5370(5) 0.4104(3) 0.0305(12) Uani 1 1 d .
O14 O 1.1178(5) 0.6243(5) 0.3304(3) 0.0299(13) Uani 1 1 d .
O15 O 0.9616(5) 0.5895(5) 0.2530(3) 0.0226(11) Uani 1 1 d .
O16 O 1.1542(5) 0.7483(6) 0.1829(3) 0.0378(14) Uani 1 1 d .
O17 O 1.0736(7) 0.8608(6) 0.2935(4) 0.0480(17) Uani 1 1 d .
O18 O 0.8666(5) 0.7268(5) 0.3603(3) 0.0335(13) Uani 1 1 d .
O19 O 0.8907(5) 0.8175(5) 0.2084(3) 0.0269(12) Uani 1 1 d .
O20 O 1.0037(5) 0.8404(6) 0.0611(3) 0.0358(14) Uani 1 1 d .
O21 O 0.8173(6) 1.0040(5) 0.0952(4) 0.0397(14) Uani 1 1 d .
O22 O 0.6413(5) 0.8540(5) 0.1769(3) 0.0290(12) Uani 1 1 d .
O23 O 0.7533(5) 0.8352(5) 0.0316(3) 0.0262(11) Uani 1 1 d .
O24 O 0.8151(5) 0.6736(4) 0.1329(3) 0.0215(11) Uani 1 1 d .
O25 O 0.5801(6) 0.7110(6) -0.0092(3) 0.0373(14) Uani 1 1 d .
O26 O 0.8315(5) 0.6327(5) -0.0138(3) 0.0313(13) Uani 1 1 d .
O27 O 0.5415(5) 0.7318(5) 0.1344(3) 0.0284(12) Uani 1 1 d .
C1 C 0.4863(7) 0.4946(8) 0.3601(4) 0.0304(18) Uani 1 1 d .
C2 C 0.4669(7) 0.6993(8) 0.3055(5) 0.0292(18) Uani 1 1 d .
C3 C 0.5942(8) 0.6270(8) 0.4072(4) 0.0287(18) Uani 1 1 d .
C4 C 0.5445(7) 0.7181(8) 0.3554(4) 0.0298(18) Uani 1 1 d .
H4A H 0.5632 0.7935 0.3539 0.036 Uiso 1 1 calc R
C5 C 0.5650(7) 0.5141(8) 0.4099(4) 0.0292(18) Uani 1 1 d .
H2A H 0.5976 0.4521 0.4445 0.035 Uiso 1 1 calc R
C6 C 0.4391(7) 0.5867(8) 0.3094(5) 0.0307(19) Uani 1 1 d .
H6A H 0.3869 0.5730 0.2767 0.037 Uiso 1 1 calc R
C7 C 0.4700(8) 0.3698(8) 0.3566(5) 0.034(2) Uani 1 1 d .
H7A H 0.3880 0.3646 0.3393 0.040 Uiso 1 1 calc R
H7B H 0.4709 0.3181 0.4055 0.040 Uiso 1 1 calc R
C8 C 0.5871(7) 0.3379(7) 0.3009(4) 0.0278(17) Uani 1 1 d .
C9 C 0.6941(8) 0.6474(8) 0.4528(5) 0.0331(19) Uani 1 1 d .
H9A H 0.6894 0.5905 0.5001 0.040 Uiso 1 1 calc R
H9B H 0.6786 0.7243 0.4629 0.040 Uiso 1 1 calc R
C10 C 0.8276(8) 0.6353(8) 0.4056(4) 0.0277(18) Uani 1 1 d .
C11 C 0.4328(7) 0.7959(8) 0.2417(5) 0.0319(19) Uani 1 1 d .
H12A H 0.4220 0.8697 0.2564 0.038 Uiso 1 1 calc R
H12B H 0.3519 0.7827 0.2262 0.038 Uiso 1 1 calc R
C12 C 0.5474(7) 0.7960(7) 0.1780(4) 0.0248(16) Uani 1 1 d .
N1 N 1.1426(11) 0.6578(9) 0.4676(6) 0.070(3) Uiso 1 1 d .
N2 N 1.3011(11) 0.7941(10) 0.5196(6) 0.077(3) Uiso 1 1 d .
N3 N 0.7870(10) -0.0369(9) 0.8127(6) 0.064(3) Uiso 1 1 d .
N4 N 0.7016(9) 0.2064(8) 0.9685(5) 0.057(2) Uiso 1 1 d .
N5 N 0.6199(11) 0.0016(10) 0.9477(6) 0.074(3) Uiso 1 1 d .
N6 N 1.3414(10) 0.2851(9) 0.1733(6) 0.065(3) Uiso 1 1 d .
O1W O 0.9761(7) -0.1521(6) 0.9058(4) 0.0527(18) Uiso 1 1 d .
O2W O 0.9296(7) 0.4641(7) -0.1028(4) 0.0566(19) Uiso 1 1 d .
O3W O 0.3640(13) 0.5419(11) 0.1072(7) 0.113(4) Uiso 1 1 d .
O4W O 0.2272(16) 0.0593(14) 0.6181(9) 0.109(5) Uiso 0.75 1 d P
O5W O 0.3367(14) -0.0382(12) 0.7497(8) 0.132(5) Uiso 1 1 d .
O6W O 0.603(2) -0.1037(17) 0.6962(11) 0.083(5) Uiso 0.50 1 d P
O7W O 0.484(3) -0.081(3) 0.8760(17) 0.140(10) Uiso 0.50 1 d P
O8W O 1.3375(17) 1.0349(16) 0.3683(9) 0.065(4) Uiso 0.50 1 d P
O9W O 1.305(2) 1.124(2) 0.3606(13) 0.101(7) Uiso 0.50 1 d P
O10W O 1.032(4) 0.165(4) 0.470(2) 0.086(11) Uiso 0.25 1 d P

loop_
_atom_site_aniso_label
_atom_site_aniso_U_11
_atom_site_aniso_U_22
_atom_site_aniso_U_33
_atom_site_aniso_U_23
_atom_site_aniso_U_13
_atom_site_aniso_U_12
Mo1 0.0168(3) 0.0296(4) 0.0177(3) -0.0106(3) -0.0015(2) -0.0050(2)
Mo2 0.0208(3) 0.0282(4) 0.0237(3) -0.0084(3) -0.0048(3) -0.0006(3)
Mo3 0.0177(3) 0.0443(4) 0.0222(3) -0.0151(3) -0.0073(3) 0.0007(3)
Mo4 0.0185(3) 0.0427(4) 0.0219(3) -0.0128(3) -0.0006(3) -0.0133(3)
Mo5 0.0218(3) 0.0275(4) 0.0230(3) -0.0070(3) 0.0002(3) -0.0083(3)
Mo6 0.0170(3) 0.0302(4) 0.0170(3) -0.0070(3) -0.0042(2) -0.0030(3)
Sb1 0.0116(2) 0.0291(3) 0.0166(2) -0.0092(2) -0.00003(17) -0.00327(18)
O1 0.029(3) 0.044(4) 0.035(3) -0.017(3) -0.008(2) -0.006(3)
O2 0.026(3) 0.040(3) 0.021(3) -0.008(2) 0.000(2) 0.005(2)
O3 0.023(3) 0.029(3) 0.027(3) -0.010(2) -0.005(2) -0.003(2)
O4 0.022(3) 0.045(3) 0.023(3) -0.014(2) 0.001(2) -0.007(2)
O5 0.019(3) 0.033(3) 0.024(3) -0.012(2) -0.001(2) -0.006(2)
O6 0.020(3) 0.030(3) 0.019(3) -0.008(2) -0.005(2) -0.002(2)
O7 0.053(4) 0.035(4) 0.043(4) -0.003(3) -0.016(3) -0.006(3)
O8 0.023(3) 0.046(4) 0.041(3) -0.021(3) -0.005(2) 0.004(3)
O9 0.027(3) 0.051(4) 0.022(3) -0.011(3) -0.002(2) -0.006(3)
O10 0.025(3) 0.040(3) 0.023(3) -0.012(2) -0.006(2) 0.000(2)
O11 0.044(4) 0.067(5) 0.034(3) -0.013(3) -0.021(3) -0.001(3)
O12 0.022(3) 0.052(4) 0.043(4) -0.024(3) -0.004(3) 0.003(3)
O13 0.033(3) 0.036(3) 0.022(3) -0.009(2) 0.003(2) -0.007(3)
O14 0.023(3) 0.052(4) 0.021(3) -0.015(3) -0.006(2) -0.009(2)
O15 0.015(2) 0.037(3) 0.019(3) -0.010(2) -0.004(2) -0.004(2)
O16 0.022(3) 0.065(4) 0.027(3) -0.010(3) 0.001(2) -0.013(3)
O17 0.047(4) 0.061(4) 0.047(4) -0.023(3) -0.011(3) -0.025(3)
O18 0.025(3) 0.045(4) 0.030(3) -0.012(3) 0.006(2) -0.009(3)
O19 0.021(3) 0.037(3) 0.027(3) -0.014(2) -0.001(2) -0.007(2)
O20 0.024(3) 0.056(4) 0.029(3) -0.012(3) 0.001(2) -0.014(3)
O21 0.044(4) 0.034(3) 0.044(4) -0.008(3) -0.006(3) -0.014(3)
O22 0.023(3) 0.031(3) 0.036(3) -0.015(3) 0.000(2) -0.007(2)
O23 0.026(3) 0.031(3) 0.023(3) -0.005(2) -0.006(2) -0.006(2)
O24 0.018(2) 0.026(3) 0.022(3) -0.008(2) -0.003(2) -0.003(2)
O25 0.033(3) 0.048(4) 0.036(3) -0.011(3) -0.019(3) -0.001(3)
O26 0.030(3) 0.033(3) 0.030(3) -0.012(2) 0.006(2) -0.005(2)
O27 0.023(3) 0.034(3) 0.031(3) -0.014(3) -0.001(2) -0.004(2)
C1 0.017(4) 0.053(5) 0.022(4) -0.013(4) 0.007(3) -0.013(4)
C2 0.010(3) 0.044(5) 0.035(4) -0.017(4) 0.005(3) -0.001(3)
C3 0.026(4) 0.044(5) 0.017(4) -0.012(3) 0.004(3) -0.005(3)
C4 0.019(4) 0.041(5) 0.031(4) -0.018(4) 0.008(3) -0.006(3)
C5 0.023(4) 0.044(5) 0.020(4) -0.013(4) 0.007(3) -0.010(3)
C6 0.014(4) 0.053(5) 0.030(4) -0.021(4) 0.004(3) -0.008(3)
C7 0.020(4) 0.051(6) 0.033(4) -0.018(4) 0.009(3) -0.016(4)
C8 0.019(4) 0.043(5) 0.024(4) -0.014(4) 0.003(3) -0.011(3)
C9 0.025(4) 0.053(6) 0.027(4) -0.021(4) 0.004(3) -0.013(4)
C10 0.025(4) 0.048(5) 0.017(4) -0.018(4) -0.002(3) -0.011(4)
C11 0.018(4) 0.043(5) 0.039(5) -0.018(4) -0.003(3) 0.001(3)
C12 0.017(4) 0.026(4) 0.029(4) -0.005(3) -0.003(3) 0.002(3)

loop_
_atom_type_symbol
_atom_type_description
_atom_type_scat_dispersion_real
_atom_type_scat_dispersion_imag
_atom_type_scat_source
Sb Sb -0.5866 1.5461 'International Tables Vol C Tables 4.2.6.8 and 6.1.1.4'
H H 0.0000 0.0000 'International Tables Vol C Tables 4.2.6.8 and 6.1.1.4'
O O 0.0106 0.0060 'International Tables Vol C Tables 4.2.6.8 and 6.1.1.4'
C C 0.0033 0.0016 'International Tables Vol C Tables 4.2.6.8 and 6.1.1.4'
Mo Mo -1.6832 0.6857 'International Tables Vol C Tables 4.2.6.8 and 6.1.1.4'
N N 0.0061 0.0033 'International Tables Vol C Tables 4.2.6.8 and 6.1.1.4'

loop_
_geom_angle_atom_site_label_1
_geom_angle_atom_site_label_2
_geom_angle_atom_site_label_3
_geom_angle
_geom_angle_site_symmetry_1
_geom_angle_site_symmetry_3
O2 Mo1 O1 103.2(3) . .
O2 Mo1 O5 99.2(2) . .
O1 Mo1 O5 101.7(2) . .
O2 Mo1 O3 95.5(2) . .
O1 Mo1 O3 95.2(2) . .
O5 Mo1 O3 154.4(2) . .
O2 Mo1 O6 95.5(2) . .
O1 Mo1 O6 159.2(2) . .
O5 Mo1 O6 84.0(2) . .
O3 Mo1 O6 73.7(2) . .
O2 Mo1 O4 174.3(2) . .
O1 Mo1 O4 82.3(2) . .
O5 Mo1 O4 81.1(2) . .
O3 Mo1 O4 82.2(2) . .
O6 Mo1 O4 78.86(19) . .
O8 Mo2 O7 104.3(3) . .
O8 Mo2 O10 99.2(3) . .
O7 Mo2 O10 101.6(3) . .
O8 Mo2 O3 96.3(2) . .
O7 Mo2 O3 95.5(3) . .
O10 Mo2 O3 153.3(2) . .
O8 Mo2 O6 92.9(2) . .
O7 Mo2 O6 160.6(3) . .
O10 Mo2 O6 84.1(2) . .
O3 Mo2 O6 73.4(2) . .
O8 Mo2 O9 171.3(3) . .
O7 Mo2 O9 84.1(3) . .
O10 Mo2 O9 81.1(2) . .
O3 Mo2 O9 80.4(2) . .
O6 Mo2 O9 78.5(2) . .
O12 Mo3 O11 104.1(3) . .
O12 Mo3 O10 99.2(3) . .
O11 Mo3 O10 99.9(3) . .
O12 Mo3 O14 98.8(3) . .
O11 Mo3 O14 97.6(3) . .
O10 Mo3 O14 150.9(2) . .
O12 Mo3 O15 94.4(2) . .
O11 Mo3 O15 160.8(3) . .
O10 Mo3 O15 82.2(2) . .
O14 Mo3 O15 73.9(2) . .
O12 Mo3 O13 172.5(3) . .
O11 Mo3 O13 83.4(3) . .
O10 Mo3 O13 79.0(2) . .
O14 Mo3 O13 80.2(2) . .
O15 Mo3 O13 78.22(19) . .
O16 Mo4 O17 103.6(3) . .
O16 Mo4 O19 99.0(3) . .
O17 Mo4 O19 100.8(3) . .
O16 Mo4 O14 98.7(3) . .
O17 Mo4 O14 96.5(3) . .
O19 Mo4 O14 151.5(2) . .
O16 Mo4 O15 93.9(3) . .
O17 Mo4 O15 161.2(3) . .
O19 Mo4 O15 82.8(2) . .
O14 Mo4 O15 73.8(2) . .
O16 Mo4 O18 172.9(3) . .
O17 Mo4 O18 83.5(3) . .
O19 Mo4 O18 79.4(2) . .
O14 Mo4 O18 80.3(2) . .
O15 Mo4 O18 79.07(19) . .
O20 Mo5 O21 104.2(3) . .
O20 Mo5 O19 99.3(2) . .
O21 Mo5 O19 101.1(3) . .
O20 Mo5 O23 97.1(2) . .
O21 Mo5 O23 96.4(3) . .
O19 Mo5 O23 152.1(2) . .
O20 Mo5 O24 94.9(2) . .
O21 Mo5 O24 159.4(2) . .
O19 Mo5 O24 83.0(2) . .
O23 Mo5 O24 73.3(2) . .
O20 Mo5 O22 173.4(3) . .
O21 Mo5 O22 82.3(2) . .
O19 Mo5 O22 79.2(2) . .
O23 Mo5 O22 81.8(2) . .
O24 Mo5 O22 78.63(19) . .
O26 Mo6 O25 102.9(3) . .
O26 Mo6 O5 99.2(2) . .
O25 Mo6 O5 100.6(3) . .
O26 Mo6 O23 96.7(2) . .
O25 Mo6 O23 95.9(3) . .
O5 Mo6 O23 153.8(2) . .
O26 Mo6 O24 95.6(2) . .
O25 Mo6 O24 159.7(2) . .
O5 Mo6 O24 84.3(2) . .
O23 Mo6 O24 73.5(2) . .
O26 Mo6 O27 174.7(2) . .
O25 Mo6 O27 82.4(2) . .
O5 Mo6 O27 79.9(2) . .
O23 Mo6 O27 82.3(2) . .
O24 Mo6 O27 79.05(18) . .
O15 Sb1 O24 92.1(2) . .
O15 Sb1 O6 92.1(2) . .
O24 Sb1 O6 91.2(2) . .
Mo1 O3 Mo2 112.7(3) . .
C8 O4 Mo1 129.3(5) . .
Mo6 O5 Mo1 139.5(3) . .
Sb1 O6 Mo1 125.6(2) . .
Sb1 O6 Mo2 124.1(2) . .
Mo1 O6 Mo2 100.1(2) . .
C8 O9 Mo2 129.9(5) . .
Mo2 O10 Mo3 138.2(3) . .
C10 O13 Mo3 130.4(5) . .
Mo3 O14 Mo4 113.7(2) . .
Sb1 O15 Mo4 124.2(3) . .
Sb1 O15 Mo3 126.2(3) . .
Mo4 O15 Mo3 98.61(19) . .
C10 O18 Mo4 129.0(5) . .
Mo5 O19 Mo4 137.6(3) . .
C12 O22 Mo5 130.7(5) . .
Mo5 O23 Mo6 113.7(3) . .
Sb1 O24 Mo6 125.0(2) . .
Sb1 O24 Mo5 123.1(2) . .
Mo6 O24 Mo5 99.3(2) . .
C12 O27 Mo6 129.5(5) . .
C6 C1 C5 119.6(8) . .
C6 C1 C7 120.9(7) . .
C5 C1 C7 119.0(8) . .
C6 C2 C4 118.2(8) . .
C6 C2 C11 120.6(7) . .
C4 C2 C11 120.4(8) . .
C4 C3 C5 119.3(7) . .
C4 C3 C9 120.3(8) . .
C5 C3 C9 119.9(8) . .
C3 C4 C2 121.4(8) . .
C3 C4 H4A 119.3 . .
C2 C4 H4A 119.3 . .
C3 C5 C1 119.6(8) . .
C3 C5 H2A 120.2 . .
C1 C5 H2A 120.2 . .
C1 C6 C2 121.9(8) . .
C1 C6 H6A 119.1 . .
C2 C6 H6A 119.1 . .
C1 C7 C8 105.8(6) . .
C1 C7 H7A 110.6 . .
C8 C7 H7A 110.6 . .
C1 C7 H7B 110.6 . .
C8 C7 H7B 110.6 . .
H7A C7 H7B 108.7 . .
O4 C8 O9 126.3(7) . .
O4 C8 C7 116.6(7) . .
O9 C8 C7 116.8(7) . .
C3 C9 C10 106.0(6) . .
C3 C9 H9A 110.5 . .
C10 C9 H9A 110.5 . .
C3 C9 H9B 110.5 . .
C10 C9 H9B 110.5 . .
H9A C9 H9B 108.7 . .
O13 C10 O18 125.3(7) . .
O13 C10 C9 118.5(8) . .
O18 C10 C9 115.9(8) . .
C2 C11 C12 106.0(6) . .
C2 C11 H12A 110.5 . .
C12 C11 H12A 110.5 . .
C2 C11 H12B 110.5 . .
C12 C11 H12B 110.5 . .
H12A C11 H12B 108.7 . .
O22 C12 O27 125.8(7) . .
O22 C12 C11 117.3(7) . .
O27 C12 C11 116.7(7) . .
O9W O6W O8W 46.0(13) 2_766 2_766
O9W O8W O6W 66.1(17) . 2_766
O8W O9W O6W 68.0(18) . 2_766

loop_
_geom_bond_atom_site_label_1
_geom_bond_atom_site_label_2
_geom_bond_distance
_geom_bond_site_symmetry_2
Mo1 O2 1.711(5) .
Mo1 O1 1.728(5) .
Mo1 O5 1.925(5) .
Mo1 O3 1.974(5) .
Mo1 O6 2.142(5) .
Mo1 O4 2.305(5) .
Mo2 O8 1.723(6) .
Mo2 O7 1.724(6) .
Mo2 O10 1.896(5) .
Mo2 O3 1.979(5) .
Mo2 O6 2.149(5) .
Mo2 O9 2.324(5) .
Mo3 O12 1.705(6) .
Mo3 O11 1.711(6) .
Mo3 O10 1.930(5) .
Mo3 O14 1.943(6) .
Mo3 O15 2.148(5) .
Mo3 O13 2.347(5) .
Mo4 O16 1.702(6) .
Mo4 O17 1.722(6) .
Mo4 O19 1.932(5) .
Mo4 O14 1.946(6) .
Mo4 O15 2.146(5) .
Mo4 O18 2.347(5) .
Mo5 O20 1.706(6) .
Mo5 O21 1.725(6) .
Mo5 O19 1.909(5) .
Mo5 O23 1.955(5) .
Mo5 O24 2.163(5) .
Mo5 O22 2.318(5) .
Mo6 O26 1.695(5) .
Mo6 O25 1.719(5) .
Mo6 O5 1.920(5) .
Mo6 O23 1.966(5) .
Mo6 O24 2.144(5) .
Mo6 O27 2.322(5) .
Sb1 O15 1.966(5) .
Sb1 O24 1.973(5) .
Sb1 O6 1.972(5) .
O4 C8 1.249(9) .
O9 C8 1.269(10) .
O13 C10 1.244(10) .
O18 C10 1.264(10) .
O22 C12 1.244(9) .
O27 C12 1.253(9) .
C1 C6 1.370(12) .
C1 C5 1.404(11) .
C1 C7 1.530(12) .
C2 C6 1.382(12) .
C2 C4 1.395(11) .
C2 C11 1.502(12) .
C3 C4 1.385(12) .
C3 C5 1.395(12) .
C3 C9 1.515(11) .
C4 H4A 0.9300 .
C5 H2A 0.9300 .
C6 H6A 0.9300 .
C7 C8 1.538(10) .
C7 H7A 0.9700 .
C7 H7B 0.9700 .
C9 C10 1.524(11) .
C9 H9A 0.9700 .
C9 H9B 0.9700 .
C11 C12 1.533(11) .
C11 H12A 0.9700 .
C11 H12B 0.9700 .
O6W O9W 1.35(3) 2_766
O6W O8W 1.37(2) 2_766
O8W O9W 1.06(2) .
O8W O6W 1.37(2) 2_766
O9W O6W 1.35(3) 2_766
